data_4003255
loop_
_publ_author_name
'Turrina, Alessandro'
'Garcia, Raquel'
'Cox, Paul A.'
'Casci, John L.'
'Wright, Paul A.'

_publ_section_title
;
 Retrosynthetic Co-Templating Method for the Preparation of
 Silicoaluminophosphate Molecular Sieves
;
_journal_issue 14
_journal_name_full 'Chemistry of Materials'
_journal_page_first 4998
_journal_paper_doi 10.1021/acs.chemmater.6b01676
_journal_volume 28
_journal_year 2016
_chemical_formula_moiety 'Al24 P18 Si6 O96'
_chemical_formula_sum 'Al O4 P0.75 Si0.25'
_chemical_formula_weight 121.23
_chemical_name_common 'SAPO-56 calcined dehydrated(trimethylamine,diDABCO-C4)'
_space_group_IT_number 163
_space_group_name_Hall '-P 3 2c'
_space_group_name_H-M_alt 'P -3 1 c'
_symmetry_cell_setting trigonal
_symmetry_space_group_name_Hall '-P 3 2c'
_symmetry_space_group_name_H-M 'P -3 1 c'
_audit_creation_date 2015-02-08T16:20
_audit_creation_method 'from EXP file using GSAS2CIF'
_audit_update_record ' 2015-02-08T16:20  Initial CIF as created by GSAS2CIF'
_cell_angle_alpha 90.0
_cell_angle_beta 90.0
_cell_angle_gamma 120.0
_cell_formula_units_Z 24
_cell_length_a 13.75940(31)
_cell_length_b 13.7594
_cell_length_c 19.7610(10)
_cell_measurement_temperature 295
_cell_volume 3239.95(18)
_computing_structure_refinement GSAS
_diffrn_ambient_temperature 295
_diffrn_detector 'Linear PSD'
_diffrn_radiation_polarisn_ratio 0.55
_diffrn_radiation_probe x-ray
_diffrn_radiation_wavelength 1.54056
_diffrn_source X-ray
_exptl_absorpt_coefficient_mu 5.251
_exptl_absorpt_correction_T_max 1.00000
_exptl_absorpt_correction_T_min 1.00000
_exptl_absorpt_process_details
;   GSAS Absorption/surface roughness correction: function number 0
 No correction is applied.
;
_exptl_crystal_density_diffrn 1.491
_exptl_crystal_F_000 1434.0
_pd_block_id 2015-02-08T16:20|SAPO-56_calcined_(diDABCO-C4)|A_Turrina|Stoe_STADI_P
_pd_calc_method 'Rietveld Refinement'
_pd_char_colour white
_pd_instr_location ' ?'
_pd_meas_2theta_range_inc 0.01
_pd_meas_2theta_range_max 79.99
_pd_meas_2theta_range_min 3.0
_pd_meas_number_of_points 7700
_pd_phase_name 'from C:/gsas/PhD/SAPO-AFX/C4_calc_S763/SAPO-56.cif'
_pd_proc_2theta_range_inc 0.01
_pd_proc_2theta_range_max 79.99
_pd_proc_2theta_range_min 3.0
_pd_proc_info_datetime 2015-02-08T16:20:16
_pd_proc_info_excluded_regions ' ?'
_pd_proc_ls_background_function
;   GSAS Background function number 1 with 32 terms.
 Shifted Chebyshev function of 1st kind
      1:    466.392     2:   -314.389     3:    129.075     4:   -9.49031    
      5:    5.32373     6:   -93.8336     7:    127.098     8:   -78.9389    
      9:    30.7499    10:   0.718225    11:    16.6162    12:   -39.4733    
     13:    45.8169    14:   -35.7893    15:    11.8680    16:    5.11999    
     17:   -10.3148    18:   0.225960    19:    6.36327    20:   -13.7139    
     21:    6.36103    22:    8.37524    23:   -11.1036    24:    4.20066    
     25:    5.06965    26:   -7.23310    27:    6.91511    28:   -1.15767    
     29:  -0.505350    30:  -0.579267    31:   -3.98019    32:   5.984900E-02
;
_pd_proc_ls_peak_cutoff 0.00100
_pd_proc_ls_profile_function
;
 CW Profile function number 4 with  16 terms
 Pseudovoigt profile coefficients as parameterized in
 P. Thompson, D.E. Cox & J.B. Hastings (1987). J. Appl. Cryst.,20,79-83.
 Asymmetry correction of L.W. Finger, D.E. Cox & A. P. Jephcoat (1994).
 J. Appl. Cryst.,27,892-900.
 Microstrain broadening by P.W. Stephens,  (1999). J. Appl. Cryst.,32,281-289.
 #1(GU)   =  181.418 #2(GV)   =  183.437 #3(GW)   =   -8.805
 #4(GP)   =    5.922 #5(LX)   =   12.444 #6(ptec) =     0.00
 #7(trns) =     0.00 #8(shft) =  -3.5433 #9(sfec) =     0.00
 #10(S/L) =   0.0226 #11(H/L) =   0.0222 #12(eta) =   0.0000
 #13(S400 ) =  0.0E+00 #14(S004 ) =  2.2E-02
 #15(S202 ) = -9.2E-03 #16(S211 ) =  1.5E-02
 Peak tails are ignored  where the intensity is below 0.0010 times the peak
   Aniso. broadening axis   0.0   0.0   1.0
;
_pd_proc_ls_prof_R_factor 0.0472
_pd_proc_ls_prof_wR_expected 0.0409
_pd_proc_ls_prof_wR_factor 0.0598
_pd_proc_number_of_points 7700
_pd_spec_mounting ' ?'
_refine_ls_goodness_of_fit_all 1.55
_refine_ls_matrix_type full
_refine_ls_number_parameters 44
_refine_ls_number_restraints 40
_refine_ls_R_Fsqd_factor 0.15609
_refine_ls_shift/su_max 0.05
_refine_ls_shift/su_mean 0.01
_reflns_d_resolution_high 1.201
_reflns_d_resolution_low 11.916
_reflns_limit_h_max 10
_reflns_limit_h_min 0
_reflns_limit_k_max 6
_reflns_limit_k_min 0
_reflns_limit_l_max 17
_reflns_limit_l_min -16
_reflns_number_total 666
_cod_data_source_file cm6b01676_si_001.cif
_cod_data_source_block SAPO-56(C4)_calcined_publ
_cod_depositor_comments
;
The following automatic conversions were performed:

data item '_geom_angle_publ_flag' value 'N' was changed to 'n' in
accordance with the
/home/saulius/struct/COD-crude-data/automatic-downloads/DataCite-retrospective/ACS/depositions/lib/dictionaries/cif_core.dic
dictionary named 'cif_core.dic' version 2.4.2 last updated on
2011-04-26 (60 times).

data item '_geom_bond_publ_flag' value 'N' was changed to 'n' in
accordance with the
/home/saulius/struct/COD-crude-data/automatic-downloads/DataCite-retrospective/ACS/depositions/lib/dictionaries/cif_core.dic
dictionary named 'cif_core.dic' version 2.4.2 last updated on
2011-04-26 (58 times).

Automatic conversion script
Id: cif_fix_values 6909 2019-04-08 15:41:33Z antanas 
;
_cod_original_cell_volume 3239.95(17)
_cod_database_code 4003255
_gsas_exptl_extinct_corr_t_min 1.00000
_gsas_exptl_extinct_corr_t_max 1.00000

loop_
_symmetry_equiv_pos_site_id
_symmetry_equiv_pos_as_xyz
1 +x,+y,+z
2 -y,x-y,+z
3 y-x,-x,+z
4 +y,+x,+z+1/2
5 -x,y-x,+z+1/2
6 x-y,-y,+z+1/2
-1 -x,-y,-z
-2 +y,y-x,-z
-3 x-y,+x,-z
-4 -y,-x,-z+1/2
-5 +x,x-y,-z+1/2
-6 y-x,+y,-z+1/2

loop_
_atom_site_type_symbol
_atom_site_label
_atom_site_fract_x
_atom_site_fract_y
_atom_site_fract_z
_atom_site_occupancy
_atom_site_thermal_displace_type
_atom_site_U_iso_or_equiv
_atom_site_symmetry_multiplicity
Al AL1 0.0076(6) 0.2299(5) 0.0753(4) 1.0 Uiso 0.0218(7) 12
Al AL2 0.3266(5) 0.4314(6) 0.1741(4) 1.0 Uiso 0.0218(7) 12
P P1 0.10608(31) 0.44279(31) 0.16824(31) 0.75 Uiso 0.0218(7) 12
P P2 0.22761(34) 0.22017(34) 0.08322(34) 0.75 Uiso 0.0218(7) 12
O O1 -0.1161(4) 0.1194(5) 0.1015(4) 1.0 Uiso 0.0246(15) 12
O O2 0.1083(4) 0.1957(6) 0.0959(4) 1.0 Uiso 0.0246(15) 12
O O3 0.0287(7) 0.3479(6) 0.1207(5) 1.0 Uiso 0.0246(15) 12
O O4 0.0084(11) 0.2607(8) -0.00957(31) 1.0 Uiso 0.0246(15) 12
O O5 0.2249(4) 0.4651(6) 0.1542(5) 1.0 Uiso 0.0246(15) 12
O O6 0.0944(8) 0.5475(6) 0.1515(5) 1.0 Uiso 0.0246(15) 12
O O7 0.0786(9) 0.4083(8) 0.24073(26) 1.0 Uiso 0.0246(15) 12
O O8 0.3023(5) 0.3083(6) 0.1337(4) 1.0 Uiso 0.0246(15) 12
Si Si1 0.10608(31) 0.44279(31) 0.16824(31) 0.25 Uiso 0.0218(7) 12
Si Si2 0.22761(34) 0.22017(34) 0.08322(34) 0.25 Uiso 0.0218(7) 12

loop_
_atom_type_symbol
_atom_type_number_in_cell
_atom_type_scat_dispersion_real
_atom_type_scat_dispersion_imag
_atom_type_scat_Cromer_Mann_a1
_atom_type_scat_Cromer_Mann_a2
_atom_type_scat_Cromer_Mann_a3
_atom_type_scat_Cromer_Mann_a4
_atom_type_scat_Cromer_Mann_b1
_atom_type_scat_Cromer_Mann_b2
_atom_type_scat_Cromer_Mann_b3
_atom_type_scat_Cromer_Mann_b4
_atom_type_scat_Cromer_Mann_c
_atom_type_scat_source
Al 24.0 0.000 0.000 6.42020 3.03870 1.90020 0.74260 1.59360 31.5472 1.96460 85.0886 1.11510 International_Tables_Vol_C
P 18.0 0.000 0.000 6.43450 1.90670 4.17910 27.1570 1.78000 0.52600 1.49080 68.1645 1.11490 International_Tables_Vol_C
O 96.0 0.000 0.000 3.04850 13.2771 2.28680 5.70110 1.54630 0.32390 0.86700 32.9089 0.25080 International_Tables_Vol_C
Si 6.0 0.000 0.000 6.29150 2.43860 3.03530 32.3337 1.98910 0.67850 1.54100 81.6937 1.14070 International_Tables_Vol_C

loop_
_geom_angle_atom_site_label_1
_geom_angle_atom_site_label_2
_geom_angle_atom_site_label_3
_geom_angle
_geom_angle_site_symmetry_1
_geom_angle_site_symmetry_3
_geom_angle_publ_flag
O1 AL1 O2 105.4(4) 1_555 1_555 n
O1 AL1 O3 107.6(5) 1_555 1_555 n
O1 AL1 O4 113.3(6) 1_555 1_555 n
O2 AL1 O3 110.5(5) 1_555 1_555 n
O2 AL1 O4 113.0(6) 1_555 1_555 n
O3 AL1 O4 107.0(5) 1_555 1_555 n
O5 AL2 O6 105.6(6) 1_555 2_665 n
O5 AL2 O7 111.8(5) 1_555 -6_556 n
O5 AL2 O8 111.6(5) 1_555 1_555 n
O6 AL2 O7 108.5(5) 2_665 -6_556 n
O6 AL2 O8 113.1(5) 2_665 1_555 n
O7 AL2 O8 106.2(5) -6_556 1_555 n
O3 P1 O5 106.1(5) 1_555 1_555 n
O3 P1 O6 108.0(5) 1_555 1_555 n
O3 P1 O7 111.1(4) 1_555 1_555 n
O5 P1 O6 111.6(4) 1_555 1_555 n
O5 P1 O7 108.2(5) 1_555 1_555 n
O6 P1 O7 111.6(4) 1_555 1_555 n
O1 P2 O2 109.1(4) 3_555 1_555 n
O1 P2 O4 110.2(7) 3_555 -2_555 n
O1 P2 O8 104.9(6) 3_555 1_555 n
O2 P2 O4 110.8(7) 1_555 -2_555 n
O2 P2 O8 107.2(5) 1_555 1_555 n
O4 P2 O8 114.5(5) -2_555 1_555 n
AL1 O1 P2 147.4(6) 1_555 2_555 n
AL1 O1 Si2 147.4(6) 1_555 2_555 n
P2 O1 Si2 0.0 2_555 2_555 n
AL1 O2 P2 145.8(6) 1_555 1_555 n
AL1 O2 Si2 145.8(6) 1_555 1_555 n
P2 O2 Si2 0.0 1_555 1_555 n
AL1 O3 P1 146.3(6) 1_555 1_555 n
AL1 O3 Si1 146.3(6) 1_555 1_555 n
P1 O3 Si1 0.0 1_555 1_555 n
AL1 O4 P2 148.9(7) 1_555 -3_555 n
AL1 O4 Si2 148.9(7) 1_555 -3_555 n
P2 O4 Si2 0.0 -3_555 -3_555 n
AL2 O5 P1 146.5(6) 1_555 1_555 n
AL2 O5 Si1 146.5(6) 1_555 1_555 n
P1 O5 Si1 0.0 1_555 1_555 n
AL2 O6 P1 151.2(7) 3_565 1_555 n
AL2 O6 Si1 151.2(7) 3_565 1_555 n
P1 O6 Si1 0.0 1_555 1_555 n
AL2 O7 P1 152.0(7) -6_555 1_555 n
AL2 O7 Si1 152.0(7) -6_556 1_555 n
P1 O7 Si1 0.0 1_555 1_555 n
AL2 O8 P2 143.6(4) 1_555 1_555 n
AL2 O8 Si2 143.6(4) 1_555 1_555 n
P2 O8 Si2 0.0 1_555 1_555 n
O3 Si1 O5 106.1(5) 1_555 1_555 n
O3 Si1 O6 108.0(5) 1_555 1_555 n
O3 Si1 O7 111.1(4) 1_555 1_555 n
O5 Si1 O6 111.6(4) 1_555 1_555 n
O5 Si1 O7 108.2(5) 1_555 1_555 n
O6 Si1 O7 111.6(4) 1_555 1_555 n
O1 Si2 O2 109.1(4) 3_555 1_555 n
O1 Si2 O4 110.2(7) 3_555 -2_555 n
O1 Si2 O8 104.9(6) 3_555 1_555 n
O2 Si2 O4 110.8(7) 1_555 -2_555 n
O2 Si2 O8 107.2(5) 1_555 1_555 n
O4 Si2 O8 114.5(5) -2_555 1_555 n

loop_
_geom_bond_atom_site_label_1
_geom_bond_atom_site_label_2
_geom_bond_distance
_geom_bond_site_symmetry_2
_geom_bond_publ_flag
AL1 O1 1.700(7) 1_555 n
AL1 O2 1.720(7) 1_555 n
AL1 O3 1.747(7) 1_555 n
AL1 O4 1.728(6) 1_555 n
AL1 Si2 3.100(7) 1_555 n
AL1 Si2 3.103(7) 2_555 n
AL2 O5 1.725(6) 1_555 n
AL2 O6 1.724(8) 2_665 n
AL2 O7 1.717(7) -6_555 n
AL2 O8 1.748(7) 1_555 n
AL2 Si1 3.118(6) 1_555 n
AL2 Si1 3.119(8) -6_555 n
AL2 Si2 3.094(9) 1_555 n
P1 O3 1.527(7) 1_555 n
P1 O5 1.531(5) 1_555 n
P1 O6 1.563(5) 1_555 n
P1 O7 1.497(5) 1_555 n
P2 O1 1.532(5) 3_555 n
P2 O2 1.523(5) 1_555 n
P2 O4 1.523(7) -2_555 n
P2 O8 1.508(7) 1_555 n
O1 AL1 1.700(7) 1_555 n
O1 P2 1.532(5) 2_555 n
O1 Si2 1.532(5) 2_555 n
O2 AL1 1.720(7) 1_555 n
O2 P2 1.523(5) 1_555 n
O2 Si2 1.523(5) 1_555 n
O3 AL1 1.747(7) 1_555 n
O3 P1 1.527(7) 1_555 n
O3 Si1 1.527(7) 1_555 n
O4 AL1 1.728(6) 1_555 n
O4 P2 1.523(7) -3_555 n
O4 Si2 1.523(7) -3_555 n
O5 AL2 1.725(6) 1_555 n
O5 P1 1.531(5) 1_555 n
O5 Si1 1.531(5) 1_555 n
O6 AL2 1.724(8) 3_565 n
O6 P1 1.563(5) 1_555 n
O6 Si1 1.563(5) 1_555 n
O7 AL2 1.717(7) -6_555 n
O7 P1 1.497(5) 1_555 n
O7 Si1 1.497(5) 1_555 n
O8 AL2 1.748(7) 1_555 n
O8 P2 1.508(7) 1_555 n
O8 Si2 1.508(7) 1_555 n
Si1 AL2 3.118(6) 1_555 n
Si1 AL2 3.119(8) -6_555 n
Si1 O3 1.527(7) 1_555 n
Si1 O5 1.531(5) 1_555 n
Si1 O6 1.563(5) 1_555 n
Si1 O7 1.497(5) 1_555 n
Si2 AL1 3.100(7) 1_555 n
Si2 AL1 3.103(7) 3_555 n
Si2 AL2 3.094(9) 1_555 n
Si2 O1 1.532(5) 3_555 n
Si2 O2 1.523(5) 1_555 n
Si2 O4 1.523(7) -2_555 n
Si2 O8 1.508(7) 1_555 n
